data_7237313
loop_
_publ_author_name
'Peng, Yu'
'Yao, Yunpeng'
'Li, Lina'
'Wu, Zhenyue'
'Wang, Sasa'
'Luo, Junhua'

_publ_section_title
;
 White-light emission in a chiral one-dimensional organic--inorganic
 hybrid perovskite
;
_journal_issue 22
_journal_name_full 'Journal of Materials Chemistry C'
_journal_page_first 6033
_journal_paper_doi 10.1039/C8TC01150H
_journal_volume 6
_journal_year 2018
_chemical_formula_sum 'C5 H15 Cl4 N2 O Pb'
_chemical_formula_weight 468.18
_space_group_IT_number 19
_space_group_name_Hall 'P 2ac 2ab'
_space_group_name_H-M_alt 'P 21 21 21'
_symmetry_cell_setting orthorhombic
_symmetry_space_group_name_H-M 'P 21 21 21'
_atom_sites_solution_hydrogens geom
_atom_sites_solution_primary direct
_atom_sites_solution_secondary difmap
_audit_creation_method SHELXL-97
_audit_update_record
;
2018-02-05 deposited with the CCDC.
2018-05-01 downloaded from the CCDC.
;
_cell_angle_alpha 90.00
_cell_angle_beta 90.00
_cell_angle_gamma 90.00
_cell_formula_units_Z 4
_cell_length_a 5.9285(3)
_cell_length_b 14.3929(8)
_cell_length_c 15.8658(8)
_cell_measurement_reflns_used 2703
_cell_measurement_temperature 173(2)
_cell_measurement_theta_max 28.4490
_cell_measurement_theta_min 3.6700
_cell_volume 1353.80(12)
_computing_structure_refinement 'SHELXL-97 (Sheldrick, 1997)'
_computing_structure_solution 'SHELXS-97 (Sheldrick, 1990)'
_diffrn_ambient_temperature 173(2)
_diffrn_measured_fraction_theta_full 0.996
_diffrn_measured_fraction_theta_max 0.996
_diffrn_measurement_device_type 'Bruker APEX-II CCD'
_diffrn_radiation_monochromator graphite
_diffrn_radiation_source 'fine-focus sealed tube'
_diffrn_radiation_type MoK\a
_diffrn_radiation_wavelength 0.71073
_diffrn_reflns_av_R_equivalents 0.0309
_diffrn_reflns_av_sigmaI/netI 0.0481
_diffrn_reflns_limit_h_max 7
_diffrn_reflns_limit_h_min -5
_diffrn_reflns_limit_k_max 12
_diffrn_reflns_limit_k_min -17
_diffrn_reflns_limit_l_max 18
_diffrn_reflns_limit_l_min -17
_diffrn_reflns_number 4475
_diffrn_reflns_theta_full 25.00
_diffrn_reflns_theta_max 25.00
_diffrn_reflns_theta_min 3.67
_exptl_absorpt_coefficient_mu 13.222
_exptl_crystal_colour colorless
_exptl_crystal_density_diffrn 2.297
_exptl_crystal_density_method 'not measured'
_exptl_crystal_description needle
_exptl_crystal_F_000 868
_refine_diff_density_max 0.694
_refine_diff_density_min -0.651
_refine_diff_density_rms 0.192
_refine_ls_abs_structure_details 'Flack H D (1983), Acta Cryst. A39, 876-881'
_refine_ls_abs_structure_Flack 0.00
_refine_ls_extinction_method none
_refine_ls_goodness_of_fit_ref 1.081
_refine_ls_hydrogen_treatment mixed
_refine_ls_matrix_type full
_refine_ls_number_parameters 116
_refine_ls_number_reflns 2321
_refine_ls_number_restraints 0
_refine_ls_restrained_S_all 1.081
_refine_ls_R_factor_all 0.0392
_refine_ls_R_factor_gt 0.0355
_refine_ls_shift/su_max 0.001
_refine_ls_shift/su_mean 0.000
_refine_ls_structure_factor_coef Fsqd
_refine_ls_weighting_details 'calc w=1/[\s^2^(Fo^2^)+(0.0316P)^2^+8.8154P] where P=(Fo^2^+2Fc^2^)/3'
_refine_ls_weighting_scheme calc
_refine_ls_wR_factor_gt 0.0849
_refine_ls_wR_factor_ref 0.0868
_reflns_number_gt 2173
_reflns_number_total 2321
_reflns_threshold_expression >2sigma(I)
_cod_data_source_file c8tc01150h2.cif
_cod_data_source_block f
_cod_original_sg_symbol_H-M P2(1)2(1)2(1)
_cod_database_code 7237313

loop_
_symmetry_equiv_pos_as_xyz
'x, y, z'
'-x+1/2, -y, z+1/2'
'x+1/2, -y+1/2, -z'
'-x, y+1/2, -z+1/2'

loop_
_atom_site_label
_atom_site_type_symbol
_atom_site_fract_x
_atom_site_fract_y
_atom_site_fract_z
_atom_site_U_iso_or_equiv
_atom_site_adp_type
_atom_site_occupancy
_atom_site_symmetry_multiplicity
_atom_site_calc_flag
_atom_site_refinement_flags
Pb1 Pb 0.20079(7) 0.85709(3) 0.52275(3) 0.02658(14) Uani 1 1 d .
Cl1 Cl 0.1939(6) 0.8950(2) 0.34677(19) 0.0349(6) Uani 1 1 d .
Cl2 Cl 0.1862(6) 0.7847(2) 0.69092(18) 0.0326(6) Uani 1 1 d .
Cl3 Cl -0.2960(5) 0.8538(2) 0.5240(2) 0.0387(6) Uani 1 1 d .
Cl4 Cl 0.2155(7) 1.0377(2) 0.5683(3) 0.0659(11) Uani 1 1 d .
N1 N 0.693(2) 0.9383(6) 0.2944(6) 0.033(2) Uani 1 1 d .
H1A H 0.7021 0.9206 0.2395 0.050 Uiso 1 1 calc R
H1B H 0.5750 0.9087 0.3195 0.050 Uiso 1 1 calc R
H1C H 0.8232 0.9231 0.3214 0.050 Uiso 1 1 calc R
C5 C 0.843(2) 1.0878(8) 0.2486(8) 0.029(3) Uani 1 1 d .
H5A H 0.9917 1.0694 0.2713 0.035 Uiso 1 1 calc R
H5B H 0.8341 1.0672 0.1891 0.035 Uiso 1 1 calc R
C4 C 0.6574(19) 1.0416(8) 0.2992(7) 0.027(3) Uani 1 1 d .
C3 C 0.665(3) 1.0741(9) 0.3910(8) 0.040(3) Uani 1 1 d .
H3A H 0.5396 1.0454 0.4229 0.048 Uiso 1 1 calc R
H3B H 0.8088 1.0544 0.4172 0.048 Uiso 1 1 calc R
N2 N 0.817(2) 1.1907(6) 0.2530(6) 0.032(2) Uani 1 1 d .
H2A H 0.6824 1.2074 0.2287 0.039 Uiso 1 1 calc R
H2B H 0.9313 1.2181 0.2225 0.039 Uiso 1 1 calc R
C1 C 0.824(3) 1.2270(9) 0.3421(9) 0.045(3) Uani 1 1 d .
H1D H 0.7981 1.2949 0.3420 0.054 Uiso 1 1 calc R
H1E H 0.9749 1.2152 0.3668 0.054 Uiso 1 1 calc R
C2 C 0.645(3) 1.1794(9) 0.3945(9) 0.050(4) Uani 1 1 d .
H2C H 0.6585 1.2001 0.4538 0.060 Uiso 1 1 calc R
H2D H 0.4941 1.1981 0.3738 0.060 Uiso 1 1 calc R
O1 O 0.774(2) 0.8939(7) 0.1225(7) 0.059(3) Uiso 1 1 d .
H18 H 0.6415 0.9100 0.1035 0.11(7) Uiso 1 1 d R
H90 H 0.8840 0.9255 0.0988 0.15(10) Uiso 1 1 d R

loop_
_atom_site_aniso_label
_atom_site_aniso_U_11
_atom_site_aniso_U_22
_atom_site_aniso_U_33
_atom_site_aniso_U_23
_atom_site_aniso_U_13
_atom_site_aniso_U_12
Pb1 0.0218(2) 0.0263(2) 0.0316(2) -0.0021(2) 0.0002(2) -0.0005(2)
Cl1 0.0243(12) 0.0427(16) 0.0379(15) 0.0047(13) 0.0001(16) -0.0003(16)
Cl2 0.0262(14) 0.0340(15) 0.0375(14) 0.0015(13) -0.0006(15) -0.0021(16)
Cl3 0.0327(13) 0.0376(15) 0.0459(15) -0.0049(16) -0.0003(16) 0.0011(15)
Cl4 0.046(2) 0.042(2) 0.110(3) -0.033(2) 0.004(3) -0.0013(19)
N1 0.030(5) 0.024(5) 0.046(6) 0.006(4) -0.003(6) 0.000(6)
C5 0.036(9) 0.019(6) 0.033(6) 0.002(5) 0.004(6) -0.007(6)
C4 0.029(8) 0.022(6) 0.029(6) 0.003(5) 0.011(5) 0.003(5)
C3 0.050(9) 0.036(7) 0.034(7) 0.010(6) 0.003(7) 0.000(7)
N2 0.029(6) 0.025(5) 0.043(6) 0.004(4) 0.005(6) -0.006(5)
C1 0.045(8) 0.025(7) 0.066(9) -0.003(6) -0.005(8) -0.002(7)
C2 0.080(13) 0.030(7) 0.040(7) -0.009(6) 0.006(8) 0.001(7)

loop_
_atom_type_symbol
_atom_type_description
_atom_type_scat_dispersion_real
_atom_type_scat_dispersion_imag
_atom_type_scat_source
C C 0.0033 0.0016 'International Tables Vol C Tables 4.2.6.8 and 6.1.1.4'
H H 0.0000 0.0000 'International Tables Vol C Tables 4.2.6.8 and 6.1.1.4'
N N 0.0061 0.0033 'International Tables Vol C Tables 4.2.6.8 and 6.1.1.4'
O O 0.0106 0.0060 'International Tables Vol C Tables 4.2.6.8 and 6.1.1.4'
Cl Cl 0.1484 0.1585 'International Tables Vol C Tables 4.2.6.8 and 6.1.1.4'
Pb Pb -3.3944 10.1111 'International Tables Vol C Tables 4.2.6.8 and 6.1.1.4'

loop_
_geom_angle_atom_site_label_1
_geom_angle_atom_site_label_2
_geom_angle_atom_site_label_3
_geom_angle
_geom_angle_site_symmetry_3
Cl4 Pb1 Cl1 94.51(13) .
Cl4 Pb1 Cl2 95.83(12) .
Cl1 Pb1 Cl2 169.42(8) .
Cl4 Pb1 Cl3 92.65(11) .
Cl1 Pb1 Cl3 89.74(10) .
Cl2 Pb1 Cl3 87.57(10) .
Cl4 Pb1 Cl3 88.92(11) 1_655
Cl1 Pb1 Cl3 91.38(9) 1_655
Cl2 Pb1 Cl3 91.04(9) 1_655
Cl3 Pb1 Cl3 178.00(12) 1_655
Pb1 Cl3 Pb1 178.00(13) 1_455
N2 C5 C4 109.8(11) .
N1 C4 C5 107.8(10) .
N1 C4 C3 110.3(9) .
C5 C4 C3 110.4(11) .
C2 C3 C4 109.7(10) .
C5 N2 C1 112.7(10) .
N2 C1 C2 109.8(11) .
C3 C2 C1 112.0(13) .

loop_
_geom_bond_atom_site_label_1
_geom_bond_atom_site_label_2
_geom_bond_distance
_geom_bond_site_symmetry_2
Pb1 Cl4 2.699(3) .
Pb1 Cl1 2.845(3) .
Pb1 Cl2 2.866(3) .
Pb1 Cl3 2.946(3) .
Pb1 Cl3 2.983(3) 1_655
Cl3 Pb1 2.983(3) 1_455
N1 C4 1.503(14) .
C5 N2 1.491(13) .
C5 C4 1.514(16) .
C4 C3 1.530(16) .
C3 C2 1.521(18) .
N2 C1 1.506(17) .
C1 C2 1.51(2) .
